data_9005715
loop_
_publ_author_name
'Basso, R.'
'Cabella, R.'
'Lucchetti, G.'
'Martinelli, A.'
'Palenzona, A.'

_publ_section_title
;
 Vanadiocarpholite, Mn2+V3+Al(Si2O6)(OH)4, a new mineral
 from the Molinello mine, northern Apennines, Italy
 Note: sample VC
 Locality: Molinello mine, northern Apennines, Italy
;
_journal_name_full 'European Journal of Mineralogy'
_journal_page_first 501
_journal_page_last 507
_journal_paper_doi 10.1127/0935-1221/2005/0017-0501
_journal_volume 17
_journal_year 2005
_chemical_formula_sum 'Al2.02 H8 K0.168 Mg0.16 Mn1.84 O20 Si4 V1.98'
_chemical_name_mineral Vanadiocarpholite
_space_group_IT_number 68
_symmetry_space_group_name_Hall '-C 2a 2ac'
_symmetry_space_group_name_H-M 'C c c a :2'
_cell_angle_alpha 90
_cell_angle_beta 90
_cell_angle_gamma 90
_cell_length_a 13.830
_cell_length_b 20.681
_cell_length_c 5.188
_cell_formula_units_Z 4
_cell_volume 1483.863
_exptl_crystal_density_diffrn 3.166
_cod_depositor_comments
;
 Adding the _atom_site_type_symbol data item.

 Antanas Vaitkus,
 2017-01-17
;
_cod_original_sg_symbol_H-M 'C c c a'
_cod_original_formula_sum 'K.168 (Mn1.84 Mg.16) (V1.98 Al2.02) Si4 O20 H8'
_cod_database_code 9005715

loop_
_symmetry_equiv_pos_as_xyz
x,y,z
1/2+x,1/2+y,z
x,-y,1/2+z
1/2+x,1/2-y,1/2+z
-x,y,1/2-z
1/2-x,1/2+y,1/2-z
-x,1/2+y,1/2+z
1/2-x,+y,1/2+z
x,1/2-y,1/2-z
1/2+x,-y,1/2-z
x,1/2+y,-z
1/2+x,+y,-z
-x,1/2-y,z
1/2-x,-y,z
-x,-y,-z
1/2-x,1/2-y,-z

loop_
_atom_site_label
_atom_site_type_symbol
_atom_site_fract_x
_atom_site_fract_y
_atom_site_fract_z
_atom_site_occupancy
_atom_site_U_iso_or_equiv
K K 0.00000 0.75000 0.25000 0.16800 0.01267
Mn Mn 0.00000 0.87700 0.75000 0.92000 0.00975
Mg Mg 0.00000 0.87700 0.75000 0.08000 0.00975
V1 V 0.18360 0.75000 0.75000 0.84000 0.01089
Al1 Al 0.18360 0.75000 0.75000 0.16000 0.01089
Al2 Al 0.00000 0.96190 0.25000 0.85000 0.00633
V2 V 0.00000 0.96190 0.25000 0.15000 0.00633
Si Si 0.19390 0.87910 0.40960 1.00000 0.00735
O1 O 0.20310 0.80070 0.42090 1.00000 0.00950
O2 O 0.08220 0.89990 0.40580 1.00000 0.00988
O3 O 0.24930 0.90960 0.66250 1.00000 0.00899
OA O 0.09820 0.80840 0.88380 1.00000 0.01659
OB O 0.06890 0.96640 0.92620 1.00000 0.01089
HA H 0.89800 0.79900 0.42700 1.00000 ?
HB H 0.13200 0.96200 0.92400 1.00000 ?

_database_code_amcsd 0007106
